data_4089371
loop_
_publ_author_name
'Dible, Benjamin R.'
'Cowley, Ryan E.'
'Holland, Patrick L.'

_publ_section_title
;
 Remote Substitution onN-Heterocyclic Carbenes Heightens the Catalytic
 Reactivity of Their Palladium Complexes
;
_journal_issue 19
_journal_name_full Organometallics
_journal_page_first 5123
_journal_paper_doi 10.1021/om200349y
_journal_volume 30
_journal_year 2011
_chemical_formula_moiety 'C47 H65 N2, B F4'
_chemical_formula_sum 'C47 H65 B F4 N2'
_chemical_formula_weight 744.82
_chemical_name_common HOLRC40
_space_group_IT_number 14
_space_group_name_Hall '-P 2ybc'
_space_group_name_H-M_alt 'P 1 21/c 1'
_symmetry_cell_setting monoclinic
_symmetry_space_group_name_H-M 'P 1 21/c 1'
_atom_sites_solution_hydrogens geom
_atom_sites_solution_primary direct
_atom_sites_solution_secondary difmap
_audit_creation_method SHELXL-97
_cell_angle_alpha 90.00
_cell_angle_beta 104.498(4)
_cell_angle_gamma 90.00
_cell_formula_units_Z 4
_cell_length_a 15.825(3)
_cell_length_b 11.270(2)
_cell_length_c 23.343(5)
_cell_measurement_reflns_used 3970
_cell_measurement_temperature 100.0(1)
_cell_measurement_theta_max 37.76
_cell_measurement_theta_min 2.54
_cell_volume 4030.6(14)
_computing_cell_refinement 'SAINT (Bruker, 2008)'
_computing_data_collection 'APEX2 (Bruker, 2009)'
_computing_data_reduction 'SAINT (Bruker, 2008)'
_computing_molecular_graphics 'SHELXTL (Sheldrick, 2008)'
_computing_publication_material 'SHELXTL (Sheldrick, 2008)'
_computing_structure_refinement 'SHELXL-97 (Sheldrick, 2008)'
_computing_structure_solution 'SHELXS-97 (Sheldrick, 2008)'
_diffrn_ambient_temperature 100.0(1)
_diffrn_measured_fraction_theta_full 0.994
_diffrn_measured_fraction_theta_max 0.994
_diffrn_measurement_device_type 'Bruker SMART APEX II CCD Platform'
_diffrn_measurement_method 'area detector, \w scans per \f'
_diffrn_radiation_monochromator graphite
_diffrn_radiation_source 'fine-focus sealed tube'
_diffrn_radiation_type MoK\a
_diffrn_radiation_wavelength 0.71073
_diffrn_reflns_av_R_equivalents 0.0832
_diffrn_reflns_av_sigmaI/netI 0.0709
_diffrn_reflns_limit_h_max 26
_diffrn_reflns_limit_h_min -26
_diffrn_reflns_limit_k_max 18
_diffrn_reflns_limit_k_min -18
_diffrn_reflns_limit_l_max 38
_diffrn_reflns_limit_l_min -38
_diffrn_reflns_number 91814
_diffrn_reflns_theta_full 36.32
_diffrn_reflns_theta_max 36.32
_diffrn_reflns_theta_min 1.80
_exptl_absorpt_coefficient_mu 0.083
_exptl_absorpt_correction_T_max 0.9869
_exptl_absorpt_correction_T_min 0.9677
_exptl_absorpt_correction_type multi-scan
_exptl_absorpt_process_details 'SADABS (Sheldrick, 2008)'
_exptl_crystal_colour colorless
_exptl_crystal_density_diffrn 1.227
_exptl_crystal_density_method 'not measured'
_exptl_crystal_description block
_exptl_crystal_F_000 1608
_exptl_crystal_size_max 0.40
_exptl_crystal_size_mid 0.20
_exptl_crystal_size_min 0.16
_refine_diff_density_max 0.776
_refine_diff_density_min -0.272
_refine_diff_density_rms 0.069
_refine_ls_extinction_method none
_refine_ls_goodness_of_fit_ref 1.013
_refine_ls_hydrogen_treatment mixed
_refine_ls_matrix_type full
_refine_ls_number_parameters 499
_refine_ls_number_reflns 19443
_refine_ls_number_restraints 0
_refine_ls_restrained_S_all 1.013
_refine_ls_R_factor_all 0.1208
_refine_ls_R_factor_gt 0.0589
_refine_ls_shift/su_max 0.001
_refine_ls_shift/su_mean 0.000
_refine_ls_structure_factor_coef Fsqd
_refine_ls_weighting_details 'calc w=1/[\s^2^(Fo^2^)+(0.0850P)^2^+0.0000P] where P=(Fo^2^+2Fc^2^)/3'
_refine_ls_weighting_scheme calc
_refine_ls_wR_factor_gt 0.1414
_refine_ls_wR_factor_ref 0.1723
_reflns_number_gt 11003
_reflns_number_total 19443
_reflns_threshold_expression >2sigma(I)
_cod_data_source_file om200349y_si_001.cif
_cod_data_source_block holrc40
_cod_original_cell_volume 4030.5(14)
_cod_database_code 4089371

loop_
_symmetry_equiv_pos_as_xyz
'x, y, z'
'-x, y+1/2, -z+1/2'
'-x, -y, -z'
'x, -y-1/2, z-1/2'

loop_
_atom_site_label
_atom_site_type_symbol
_atom_site_fract_x
_atom_site_fract_y
_atom_site_fract_z
_atom_site_U_iso_or_equiv
_atom_site_adp_type
_atom_site_occupancy
_atom_site_symmetry_multiplicity
_atom_site_calc_flag
_atom_site_refinement_flags
C11 C 0.41962(7) 0.64090(11) 0.17338(5) 0.0151(2) Uani 1 1 d .
H11A H 0.4364(10) 0.7179(15) 0.1864(7) 0.021(4) Uiso 1 1 d .
C21 C 0.41541(8) 0.47166(12) 0.12543(5) 0.0187(2) Uani 1 1 d .
H21A H 0.4301 0.4094 0.1022 0.022 Uiso 1 1 calc R
C31 C 0.34662(8) 0.47405(11) 0.15011(5) 0.0185(2) Uani 1 1 d .
H31A H 0.3039 0.4137 0.1475 0.022 Uiso 1 1 calc R
N11 N 0.46003(6) 0.57665(9) 0.14035(4) 0.01468(18) Uani 1 1 d .
N21 N 0.35004(6) 0.58025(9) 0.17963(4) 0.01489(18) Uani 1 1 d .
C12 C 0.53468(7) 0.61346(11) 0.11939(5) 0.0145(2) Uani 1 1 d .
C22 C 0.61767(7) 0.57979(10) 0.15217(5) 0.0142(2) Uani 1 1 d .
C32 C 0.68780(7) 0.61420(11) 0.13006(5) 0.0148(2) Uani 1 1 d .
H32A H 0.7450 0.5911 0.1509 0.018 Uiso 1 1 calc R
C42 C 0.67749(7) 0.68127(11) 0.07849(5) 0.0143(2) Uani 1 1 d .
C52 C 0.59271(7) 0.71105(11) 0.04712(5) 0.0162(2) Uani 1 1 d .
H52A H 0.5846 0.7554 0.0116 0.019 Uiso 1 1 calc R
C62 C 0.51971(7) 0.67752(11) 0.06657(5) 0.0155(2) Uani 1 1 d .
C72 C 0.42826(8) 0.70918(12) 0.03066(5) 0.0184(2) Uani 1 1 d .
H72A H 0.3857 0.6737 0.0510 0.022 Uiso 1 1 calc R
C82 C 0.41022(9) 0.65553(14) -0.03158(6) 0.0263(3) Uani 1 1 d .
H82A H 0.4185 0.5694 -0.0286 0.039 Uiso 1 1 calc R
H82B H 0.4506 0.6898 -0.0528 0.039 Uiso 1 1 calc R
H82C H 0.3500 0.6731 -0.0531 0.039 Uiso 1 1 calc R
C92 C 0.41340(10) 0.84280(14) 0.02747(7) 0.0328(3) Uani 1 1 d .
H92A H 0.4214 0.8746 0.0676 0.049 Uiso 1 1 calc R
H92B H 0.3539 0.8596 0.0043 0.049 Uiso 1 1 calc R
H92C H 0.4554 0.8802 0.0085 0.049 Uiso 1 1 calc R
C102 C 0.63196(7) 0.50794(11) 0.20873(5) 0.0168(2) Uani 1 1 d .
H10A H 0.5829 0.5254 0.2273 0.020 Uiso 1 1 calc R
C112 C 0.63029(9) 0.37537(13) 0.19496(6) 0.0261(3) Uani 1 1 d .
H11B H 0.5731 0.3540 0.1695 0.039 Uiso 1 1 calc R
H11C H 0.6408 0.3301 0.2319 0.039 Uiso 1 1 calc R
H11D H 0.6759 0.3569 0.1746 0.039 Uiso 1 1 calc R
C122 C 0.71754(8) 0.53919(13) 0.25337(5) 0.0211(2) Uani 1 1 d .
H12A H 0.7211 0.6253 0.2592 0.032 Uiso 1 1 calc R
H12B H 0.7668 0.5123 0.2383 0.032 Uiso 1 1 calc R
H12C H 0.7196 0.5000 0.2912 0.032 Uiso 1 1 calc R
C132 C 0.75588(7) 0.72418(11) 0.05731(5) 0.01392(19) Uani 1 1 d .
C142 C 0.84322(7) 0.68332(11) 0.09834(5) 0.0155(2) Uani 1 1 d .
H14A H 0.8478 0.7129 0.1389 0.019 Uiso 1 1 calc R
H14B H 0.8450 0.5955 0.0997 0.019 Uiso 1 1 calc R
C152 C 0.75615(8) 0.86115(11) 0.05556(5) 0.0177(2) Uani 1 1 d .
H15A H 0.7009 0.8897 0.0290 0.021 Uiso 1 1 calc R
H15B H 0.7598 0.8926 0.0957 0.021 Uiso 1 1 calc R
C162 C 0.75176(7) 0.67743(11) -0.00550(5) 0.0160(2) Uani 1 1 d .
H16A H 0.7527 0.5896 -0.0050 0.019 Uiso 1 1 calc R
H16B H 0.6964 0.7032 -0.0329 0.019 Uiso 1 1 calc R
C172 C 0.83324(8) 0.90719(11) 0.03361(5) 0.0190(2) Uani 1 1 d .
H17A H 0.8319 0.9959 0.0327 0.023 Uiso 1 1 calc R
C182 C 0.82901(8) 0.72383(11) -0.02757(5) 0.0169(2) Uani 1 1 d .
H18A H 0.8249 0.6929 -0.0683 0.020 Uiso 1 1 calc R
C192 C 0.92057(7) 0.72966(12) 0.07637(5) 0.0174(2) Uani 1 1 d .
H19A H 0.9763 0.7020 0.1037 0.021 Uiso 1 1 calc R
C202 C 0.91895(8) 0.86541(12) 0.07537(6) 0.0210(2) Uani 1 1 d .
H20A H 0.9691 0.8959 0.0615 0.025 Uiso 1 1 calc R
H20B H 0.9236 0.8963 0.1157 0.025 Uiso 1 1 calc R
C212 C 0.82709(8) 0.85975(12) -0.02888(5) 0.0190(2) Uani 1 1 d .
H21B H 0.7722 0.8875 -0.0562 0.023 Uiso 1 1 calc R
H21C H 0.8767 0.8901 -0.0434 0.023 Uiso 1 1 calc R
C222 C 0.91491(8) 0.68201(12) 0.01414(5) 0.0183(2) Uani 1 1 d .
H22A H 0.9171 0.5942 0.0149 0.022 Uiso 1 1 calc R
H22B H 0.9650 0.7114 -0.0001 0.022 Uiso 1 1 calc R
C13 C 0.28491(7) 0.62176(11) 0.20884(5) 0.0143(2) Uani 1 1 d .
C23 C 0.29066(7) 0.58507(11) 0.26676(5) 0.0148(2) Uani 1 1 d .
C33 C 0.22468(7) 0.62293(11) 0.29244(5) 0.0152(2) Uani 1 1 d .
H33A H 0.2262 0.5976 0.3315 0.018 Uiso 1 1 calc R
C43 C 0.15668(7) 0.69617(10) 0.26327(5) 0.01424(19) Uani 1 1 d .
C53 C 0.15550(7) 0.73179(11) 0.20551(5) 0.0159(2) Uani 1 1 d .
H53A H 0.1102 0.7831 0.1852 0.019 Uiso 1 1 calc R
C63 C 0.21834(7) 0.69471(11) 0.17685(5) 0.0156(2) Uani 1 1 d .
C73 C 0.36394(8) 0.50642(12) 0.30047(5) 0.0190(2) Uani 1 1 d .
H73A H 0.4147 0.5167 0.2826 0.023 Uiso 1 1 calc R
C83 C 0.33650(11) 0.37641(13) 0.29369(6) 0.0295(3) Uani 1 1 d .
H83A H 0.3255 0.3533 0.2520 0.044 Uiso 1 1 calc R
H83B H 0.2832 0.3655 0.3072 0.044 Uiso 1 1 calc R
H83C H 0.3832 0.3269 0.3175 0.044 Uiso 1 1 calc R
C93 C 0.39410(8) 0.54079(13) 0.36590(6) 0.0225(3) Uani 1 1 d .
H93A H 0.4061 0.6262 0.3692 0.034 Uiso 1 1 calc R
H93B H 0.4473 0.4969 0.3845 0.034 Uiso 1 1 calc R
H93C H 0.3482 0.5213 0.3858 0.034 Uiso 1 1 calc R
C103 C 0.21261(8) 0.72690(13) 0.11261(5) 0.0216(3) Uani 1 1 d .
H10B H 0.2734 0.7263 0.1073 0.026 Uiso 1 1 calc R
C113 C 0.16053(10) 0.63212(15) 0.07143(6) 0.0316(3) Uani 1 1 d .
H11E H 0.1877 0.5544 0.0819 0.047 Uiso 1 1 calc R
H11F H 0.1601 0.6510 0.0304 0.047 Uiso 1 1 calc R
H11G H 0.1005 0.6304 0.0757 0.047 Uiso 1 1 calc R
C123 C 0.17475(10) 0.84902(14) 0.09497(6) 0.0288(3) Uani 1 1 d .
H12D H 0.2098 0.9089 0.1209 0.043 Uiso 1 1 calc R
H12E H 0.1145 0.8520 0.0988 0.043 Uiso 1 1 calc R
H12F H 0.1755 0.8651 0.0538 0.043 Uiso 1 1 calc R
C133 C 0.08509(7) 0.73700(10) 0.29215(5) 0.01395(19) Uani 1 1 d .
C143 C -0.00542(8) 0.70472(12) 0.25242(6) 0.0193(2) Uani 1 1 d .
H14C H -0.0126 0.7420 0.2131 0.023 Uiso 1 1 calc R
H14D H -0.0093 0.6176 0.2468 0.023 Uiso 1 1 calc R
C153 C 0.09274(9) 0.67880(12) 0.35328(6) 0.0206(2) Uani 1 1 d .
H15C H 0.0907 0.5914 0.3488 0.025 Uiso 1 1 calc R
H15D H 0.1497 0.7000 0.3802 0.025 Uiso 1 1 calc R
C163 C 0.08866(8) 0.87252(11) 0.30157(5) 0.0173(2) Uani 1 1 d .
H16C H 0.1457 0.8946 0.3280 0.021 Uiso 1 1 calc R
H16D H 0.0831 0.9128 0.2631 0.021 Uiso 1 1 calc R
C173 C 0.01865(9) 0.71935(12) 0.38078(6) 0.0216(2) Uani 1 1 d .
H17B H 0.0250 0.6798 0.4200 0.026 Uiso 1 1 calc R
C183 C -0.07922(8) 0.74640(13) 0.27962(6) 0.0217(2) Uani 1 1 d .
H18B H -0.1369 0.7249 0.2527 0.026 Uiso 1 1 calc R
C193 C 0.01490(8) 0.91395(11) 0.32899(5) 0.0191(2) Uani 1 1 d .
H19B H 0.0183 1.0020 0.3345 0.023 Uiso 1 1 calc R
C203 C -0.06930(9) 0.68609(13) 0.33930(6) 0.0251(3) Uani 1 1 d .
H20C H -0.0729 0.5989 0.3339 0.030 Uiso 1 1 calc R
H20D H -0.1172 0.7113 0.3569 0.030 Uiso 1 1 calc R
C213 C 0.02447(9) 0.85359(12) 0.38903(6) 0.0222(2) Uani 1 1 d .
H21D H 0.0814 0.8749 0.4159 0.027 Uiso 1 1 calc R
H21E H -0.0223 0.8812 0.4071 0.027 Uiso 1 1 calc R
C223 C -0.07327(8) 0.88102(12) 0.28769(6) 0.0214(2) Uani 1 1 d .
H22C H -0.1211 0.9092 0.3047 0.026 Uiso 1 1 calc R
H22D H -0.0796 0.9199 0.2488 0.026 Uiso 1 1 calc R
B1 B 0.59659(10) 0.66008(14) 0.34976(7) 0.0214(3) Uani 1 1 d .
F1 F 0.60563(6) 0.53809(8) 0.35475(4) 0.0341(2) Uani 1 1 d .
F2 F 0.67684(5) 0.71263(8) 0.35101(4) 0.02615(18) Uani 1 1 d .
F3 F 0.53711(6) 0.68846(9) 0.29652(4) 0.0331(2) Uani 1 1 d .
F4 F 0.56616(5) 0.70451(8) 0.39701(4) 0.02770(18) Uani 1 1 d .

loop_
_atom_site_aniso_label
_atom_site_aniso_U_11
_atom_site_aniso_U_22
_atom_site_aniso_U_33
_atom_site_aniso_U_23
_atom_site_aniso_U_13
_atom_site_aniso_U_12
C11 0.0134(4) 0.0190(6) 0.0145(5) 0.0004(4) 0.0064(4) 0.0005(4)
C21 0.0170(5) 0.0203(6) 0.0205(5) -0.0031(4) 0.0076(4) -0.0006(4)
C31 0.0153(5) 0.0197(6) 0.0215(5) -0.0024(4) 0.0065(4) -0.0006(4)
N11 0.0120(4) 0.0188(5) 0.0146(4) 0.0008(3) 0.0059(3) 0.0007(3)
N21 0.0123(4) 0.0187(5) 0.0151(4) -0.0001(4) 0.0061(3) 0.0004(3)
C12 0.0124(4) 0.0179(5) 0.0151(5) 0.0003(4) 0.0070(4) 0.0003(4)
C22 0.0134(4) 0.0154(5) 0.0149(5) 0.0013(4) 0.0057(4) 0.0018(4)
C32 0.0122(4) 0.0179(5) 0.0154(5) 0.0015(4) 0.0057(4) 0.0027(4)
C42 0.0129(4) 0.0168(5) 0.0147(4) 0.0001(4) 0.0063(4) 0.0014(4)
C52 0.0141(5) 0.0215(6) 0.0140(5) 0.0030(4) 0.0053(4) 0.0029(4)
C62 0.0130(5) 0.0205(6) 0.0137(5) 0.0007(4) 0.0047(4) 0.0012(4)
C72 0.0135(5) 0.0261(6) 0.0157(5) 0.0015(4) 0.0036(4) 0.0022(4)
C82 0.0214(6) 0.0341(8) 0.0212(6) -0.0058(5) 0.0015(5) 0.0034(5)
C92 0.0230(6) 0.0296(8) 0.0394(8) -0.0051(6) -0.0040(6) 0.0090(6)
C102 0.0147(5) 0.0208(6) 0.0159(5) 0.0043(4) 0.0058(4) 0.0011(4)
C112 0.0282(6) 0.0197(6) 0.0282(6) 0.0061(5) 0.0028(5) -0.0006(5)
C122 0.0195(5) 0.0267(7) 0.0173(5) 0.0033(5) 0.0050(4) 0.0006(5)
C132 0.0119(4) 0.0174(5) 0.0138(4) 0.0018(4) 0.0057(4) 0.0007(4)
C142 0.0132(4) 0.0211(6) 0.0136(4) 0.0018(4) 0.0057(4) 0.0011(4)
C152 0.0176(5) 0.0179(6) 0.0194(5) -0.0003(4) 0.0083(4) 0.0017(4)
C162 0.0149(5) 0.0194(6) 0.0145(5) 0.0002(4) 0.0052(4) -0.0015(4)
C172 0.0195(5) 0.0177(6) 0.0217(5) 0.0002(4) 0.0087(4) -0.0023(4)
C182 0.0168(5) 0.0226(6) 0.0134(5) -0.0013(4) 0.0074(4) -0.0009(4)
C192 0.0121(4) 0.0247(6) 0.0164(5) 0.0012(4) 0.0053(4) 0.0004(4)
C202 0.0185(5) 0.0250(6) 0.0209(5) -0.0026(5) 0.0075(4) -0.0047(5)
C212 0.0186(5) 0.0222(6) 0.0184(5) 0.0037(4) 0.0085(4) -0.0012(4)
C222 0.0154(5) 0.0235(6) 0.0181(5) -0.0003(4) 0.0083(4) 0.0013(4)
C13 0.0115(4) 0.0175(5) 0.0157(5) -0.0008(4) 0.0066(4) -0.0005(4)
C23 0.0140(5) 0.0152(5) 0.0161(5) 0.0012(4) 0.0053(4) 0.0000(4)
C33 0.0160(5) 0.0168(5) 0.0145(5) 0.0012(4) 0.0071(4) -0.0002(4)
C43 0.0137(4) 0.0155(5) 0.0147(4) -0.0009(4) 0.0058(4) -0.0016(4)
C53 0.0131(4) 0.0205(6) 0.0151(5) 0.0018(4) 0.0052(4) 0.0015(4)
C63 0.0134(4) 0.0206(6) 0.0142(5) 0.0006(4) 0.0060(4) 0.0002(4)
C73 0.0173(5) 0.0217(6) 0.0198(5) 0.0046(4) 0.0081(4) 0.0050(4)
C83 0.0442(8) 0.0192(7) 0.0264(7) 0.0053(5) 0.0114(6) 0.0066(6)
C93 0.0182(5) 0.0279(7) 0.0208(6) 0.0052(5) 0.0034(4) 0.0003(5)
C103 0.0167(5) 0.0363(7) 0.0133(5) 0.0046(5) 0.0065(4) 0.0047(5)
C113 0.0333(7) 0.0414(9) 0.0173(6) -0.0057(6) 0.0008(5) 0.0118(6)
C123 0.0331(7) 0.0340(8) 0.0195(6) 0.0081(5) 0.0069(5) 0.0016(6)
C133 0.0141(4) 0.0158(5) 0.0139(4) 0.0005(4) 0.0073(4) 0.0006(4)
C143 0.0161(5) 0.0224(6) 0.0213(5) -0.0053(5) 0.0086(4) -0.0025(4)
C153 0.0244(6) 0.0207(6) 0.0201(5) 0.0048(4) 0.0122(5) 0.0047(5)
C163 0.0171(5) 0.0179(6) 0.0185(5) -0.0001(4) 0.0072(4) -0.0008(4)
C173 0.0281(6) 0.0211(6) 0.0200(5) 0.0052(5) 0.0146(5) 0.0043(5)
C183 0.0153(5) 0.0273(7) 0.0246(6) -0.0044(5) 0.0090(4) -0.0028(5)
C193 0.0225(5) 0.0163(6) 0.0202(5) -0.0002(4) 0.0086(4) 0.0009(4)
C203 0.0258(6) 0.0242(7) 0.0316(7) -0.0010(5) 0.0187(5) -0.0032(5)
C213 0.0277(6) 0.0245(7) 0.0172(5) -0.0012(5) 0.0107(5) 0.0013(5)
C223 0.0200(5) 0.0250(6) 0.0208(5) 0.0012(5) 0.0083(4) 0.0034(5)
B1 0.0215(6) 0.0232(7) 0.0197(6) -0.0028(5) 0.0057(5) -0.0017(5)
F1 0.0404(5) 0.0234(4) 0.0455(5) 0.0005(4) 0.0237(4) -0.0012(4)
F2 0.0231(4) 0.0290(4) 0.0271(4) -0.0013(3) 0.0077(3) -0.0041(3)
F3 0.0286(4) 0.0454(6) 0.0221(4) -0.0048(4) 0.0001(3) 0.0012(4)
F4 0.0284(4) 0.0330(5) 0.0237(4) -0.0084(3) 0.0104(3) -0.0047(3)

loop_
_atom_type_symbol
_atom_type_description
_atom_type_scat_dispersion_real
_atom_type_scat_dispersion_imag
_atom_type_scat_source
C C 0.0033 0.0016 'International Tables Vol C Tables 4.2.6.8 and 6.1.1.4'
H H 0.0000 0.0000 'International Tables Vol C Tables 4.2.6.8 and 6.1.1.4'
B B 0.0013 0.0007 'International Tables Vol C Tables 4.2.6.8 and 6.1.1.4'
N N 0.0061 0.0033 'International Tables Vol C Tables 4.2.6.8 and 6.1.1.4'
F F 0.0171 0.0103 'International Tables Vol C Tables 4.2.6.8 and 6.1.1.4'

loop_
_geom_angle_atom_site_label_1
_geom_angle_atom_site_label_2
_geom_angle_atom_site_label_3
_geom_angle
N11 C11 N21 108.28(11)
N11 C11 H11A 123.7(10)
N21 C11 H11A 127.8(10)
C31 C21 N11 106.94(11)
C31 C21 H21A 126.5
N11 C21 H21A 126.5
C21 C31 N21 107.19(11)
C21 C31 H31A 126.4
N21 C31 H31A 126.4
C11 N11 C21 108.86(10)
C11 N11 C12 126.18(10)
C21 N11 C12 124.80(10)
C11 N21 C31 108.72(10)
C11 N21 C13 126.14(10)
C31 N21 C13 125.00(10)
C62 C12 C22 123.53(10)
C62 C12 N11 118.29(10)
C22 C12 N11 118.14(10)
C32 C22 C12 116.68(10)
C32 C22 C102 120.85(10)
C12 C22 C102 122.46(10)
C22 C32 C42 122.61(10)
C22 C32 H32A 118.7
C42 C32 H32A 118.7
C32 C42 C52 118.10(10)
C32 C42 C132 121.50(10)
C52 C42 C132 120.38(10)
C62 C52 C42 121.91(11)
C62 C52 H52A 119.0
C42 C52 H52A 119.0
C52 C62 C12 117.12(10)
C52 C62 C72 120.54(10)
C12 C62 C72 122.34(10)
C62 C72 C92 111.87(11)
C62 C72 C82 110.81(10)
C92 C72 C82 110.71(11)
C62 C72 H72A 107.8
C92 C72 H72A 107.8
C82 C72 H72A 107.8
C72 C82 H82A 109.5
C72 C82 H82B 109.5
H82A C82 H82B 109.5
C72 C82 H82C 109.5
H82A C82 H82C 109.5
H82B C82 H82C 109.5
C72 C92 H92A 109.5
C72 C92 H92B 109.5
H92A C92 H92B 109.5
C72 C92 H92C 109.5
H92A C92 H92C 109.5
H92B C92 H92C 109.5
C22 C102 C112 110.37(10)
C22 C102 C122 112.57(10)
C112 C102 C122 109.54(10)
C22 C102 H10A 108.1
C112 C102 H10A 108.1
C122 C102 H10A 108.1
C102 C112 H11B 109.5
C102 C112 H11C 109.5
H11B C112 H11C 109.5
C102 C112 H11D 109.5
H11B C112 H11D 109.5
H11C C112 H11D 109.5
C102 C122 H12A 109.5
C102 C122 H12B 109.5
H12A C122 H12B 109.5
C102 C122 H12C 109.5
H12A C122 H12C 109.5
H12B C122 H12C 109.5
C42 C132 C142 112.30(9)
C42 C132 C162 110.81(9)
C142 C132 C162 107.83(9)
C42 C132 C152 109.48(9)
C142 C132 C152 107.89(9)
C162 C132 C152 108.41(9)
C192 C142 C132 110.94(9)
C192 C142 H14A 109.5
C132 C142 H14A 109.5
C192 C142 H14B 109.5
C132 C142 H14B 109.5
H14A C142 H14B 108.0
C172 C152 C132 110.86(9)
C172 C152 H15A 109.5
C132 C152 H15A 109.5
C172 C152 H15B 109.5
C132 C152 H15B 109.5
H15A C152 H15B 108.1
C182 C162 C132 110.80(9)
C182 C162 H16A 109.5
C132 C162 H16A 109.5
C182 C162 H16B 109.5
C132 C162 H16B 109.5
H16A C162 H16B 108.1
C152 C172 C202 109.64(10)
C152 C172 C212 109.56(10)
C202 C172 C212 109.46(10)
C152 C172 H17A 109.4
C202 C172 H17A 109.4
C212 C172 H17A 109.4
C162 C182 C212 109.53(10)
C162 C182 C222 109.65(10)
C212 C182 C222 109.25(10)
C162 C182 H18A 109.5
C212 C182 H18A 109.5
C222 C182 H18A 109.5
C222 C192 C202 109.85(10)
C222 C192 C142 109.65(10)
C202 C192 C142 109.52(10)
C222 C192 H19A 109.3
C202 C192 H19A 109.3
C142 C192 H19A 109.3
C192 C202 C172 109.00(10)
C192 C202 H20A 109.9
C172 C202 H20A 109.9
C192 C202 H20B 109.9
C172 C202 H20B 109.9
H20A C202 H20B 108.3
C182 C212 C172 109.48(10)
C182 C212 H21B 109.8
C172 C212 H21B 109.8
C182 C212 H21C 109.8
C172 C212 H21C 109.8
H21B C212 H21C 108.2
C192 C222 C182 109.06(9)
C192 C222 H22A 109.9
C182 C222 H22A 109.9
C192 C222 H22B 109.9
C182 C222 H22B 109.9
H22A C222 H22B 108.3
C23 C13 C63 123.39(10)
C23 C13 N21 118.63(10)
C63 C13 N21 117.97(10)
C13 C23 C33 116.86(10)
C13 C23 C73 122.20(10)
C33 C23 C73 120.94(10)
C43 C33 C23 122.80(10)
C43 C33 H33A 118.6
C23 C33 H33A 118.6
C33 C43 C53 117.57(10)
C33 C43 C133 122.08(10)
C53 C43 C133 120.36(10)
C63 C53 C43 122.41(11)
C63 C53 H53A 118.8
C43 C53 H53A 118.8
C53 C63 C13 116.95(10)
C53 C63 C103 121.80(10)
C13 C63 C103 121.18(10)
C23 C73 C83 110.32(11)
C23 C73 C93 112.16(10)
C83 C73 C93 110.85(11)
C23 C73 H73A 107.8
C83 C73 H73A 107.8
C93 C73 H73A 107.8
C73 C83 H83A 109.5
C73 C83 H83B 109.5
H83A C83 H83B 109.5
C73 C83 H83C 109.5
H83A C83 H83C 109.5
H83B C83 H83C 109.5
C73 C93 H93A 109.5
C73 C93 H93B 109.5
H93A C93 H93B 109.5
C73 C93 H93C 109.5
H93A C93 H93C 109.5
H93B C93 H93C 109.5
C123 C103 C63 113.93(11)
C123 C103 C113 110.40(11)
C63 C103 C113 109.98(12)
C123 C103 H10B 107.4
C63 C103 H10B 107.4
C113 C103 H10B 107.4
C103 C113 H11E 109.5
C103 C113 H11F 109.5
H11E C113 H11F 109.5
C103 C113 H11G 109.5
H11E C113 H11G 109.5
H11F C113 H11G 109.5
C103 C123 H12D 109.5
C103 C123 H12E 109.5
H12D C123 H12E 109.5
C103 C123 H12F 109.5
H12D C123 H12F 109.5
H12E C123 H12F 109.5
C43 C133 C163 110.89(9)
C43 C133 C143 110.09(9)
C163 C133 C143 108.34(10)
C43 C133 C153 112.58(10)
C163 C133 C153 107.26(10)
C143 C133 C153 107.52(10)
C183 C143 C133 111.54(10)
C183 C143 H14C 109.3
C133 C143 H14C 109.3
C183 C143 H14D 109.3
C133 C143 H14D 109.3
H14C C143 H14D 108.0
C173 C153 C133 111.50(10)
C173 C153 H15C 109.3
C133 C153 H15C 109.3
C173 C153 H15D 109.3
C133 C153 H15D 109.3
H15C C153 H15D 108.0
C193 C163 C133 110.83(10)
C193 C163 H16C 109.5
C133 C163 H16C 109.5
C193 C163 H16D 109.5
C133 C163 H16D 109.5
H16C C163 H16D 108.1
C213 C173 C203 109.86(11)
C213 C173 C153 108.59(10)
C203 C173 C153 109.29(11)
C213 C173 H17B 109.7
C203 C173 H17B 109.7
C153 C173 H17B 109.7
C203 C183 C223 109.95(11)
C203 C183 C143 109.08(11)
C223 C183 C143 108.95(10)
C203 C183 H18B 109.6
C223 C183 H18B 109.6
C143 C183 H18B 109.6
C223 C193 C213 109.56(11)
C223 C193 C163 109.36(10)
C213 C193 C163 109.56(10)
C223 C193 H19B 109.4
C213 C193 H19B 109.4
C163 C193 H19B 109.4
C183 C203 C173 109.80(10)
C183 C203 H20C 109.7
C173 C203 H20C 109.7
C183 C203 H20D 109.7
C173 C203 H20D 109.7
H20C C203 H20D 108.2
C173 C213 C193 109.64(10)
C173 C213 H21D 109.7
C193 C213 H21D 109.7
C173 C213 H21E 109.7
C193 C213 H21E 109.7
H21D C213 H21E 108.2
C183 C223 C193 109.67(11)
C183 C223 H22C 109.7
C193 C223 H22C 109.7
C183 C223 H22D 109.7
C193 C223 H22D 109.7
H22C C223 H22D 108.2
F1 B1 F2 110.23(12)
F1 B1 F3 109.58(12)
F2 B1 F3 109.21(12)
F1 B1 F4 109.70(12)
F2 B1 F4 108.79(11)
F3 B1 F4 109.32(11)

loop_
_geom_bond_atom_site_label_1
_geom_bond_atom_site_label_2
_geom_bond_distance
C11 N11 1.3320(15)
C11 N21 1.3345(15)
C11 H11A 0.935(17)
C21 C31 1.3533(17)
C21 N11 1.3773(16)
C21 H21A 0.9500
C31 N21 1.3755(16)
C31 H31A 0.9500
N11 C12 1.4479(14)
N21 C13 1.4484(14)
C12 C62 1.3969(16)
C12 C22 1.3968(16)
C22 C32 1.3910(16)
C22 C102 1.5168(16)
C32 C42 1.3960(16)
C32 H32A 0.9500
C42 C52 1.3989(16)
C42 C132 1.5246(15)
C52 C62 1.3950(16)
C52 H52A 0.9500
C62 C72 1.5220(16)
C72 C92 1.523(2)
C72 C82 1.5331(18)
C72 H72A 1.0000
C82 H82A 0.9800
C82 H82B 0.9800
C82 H82C 0.9800
C92 H92A 0.9800
C92 H92B 0.9800
C92 H92C 0.9800
C102 C112 1.5270(19)
C102 C122 1.5288(17)
C102 H10A 1.0000
C112 H11B 0.9800
C112 H11C 0.9800
C112 H11D 0.9800
C122 H12A 0.9800
C122 H12B 0.9800
C122 H12C 0.9800
C132 C142 1.5416(16)
C132 C162 1.5440(16)
C132 C152 1.5442(17)
C142 C192 1.5322(16)
C142 H14A 0.9900
C142 H14B 0.9900
C152 C172 1.5275(17)
C152 H15A 0.9900
C152 H15B 0.9900
C162 C182 1.5325(16)
C162 H16A 0.9900
C162 H16B 0.9900
C172 C202 1.5329(18)
C172 C212 1.5335(17)
C172 H17A 1.0000
C182 C212 1.5323(18)
C182 C222 1.5347(17)
C182 H18A 1.0000
C192 C222 1.5302(17)
C192 C202 1.5303(19)
C192 H19A 1.0000
C202 H20A 0.9900
C202 H20B 0.9900
C212 H21B 0.9900
C212 H21C 0.9900
C222 H22A 0.9900
C222 H22B 0.9900
C13 C23 1.3949(16)
C13 C63 1.3962(16)
C23 C33 1.3946(16)
C23 C73 1.5142(16)
C33 C43 1.3914(16)
C33 H33A 0.9500
C43 C53 1.4025(16)
C43 C133 1.5271(16)
C53 C63 1.3943(16)
C53 H53A 0.9500
C63 C103 1.5232(16)
C73 C83 1.525(2)
C73 C93 1.5315(18)
C73 H73A 1.0000
C83 H83A 0.9800
C83 H83B 0.9800
C83 H83C 0.9800
C93 H93A 0.9800
C93 H93B 0.9800
C93 H93C 0.9800
C103 C123 1.516(2)
C103 C113 1.532(2)
C103 H10B 1.0000
C113 H11E 0.9800
C113 H11F 0.9800
C113 H11G 0.9800
C123 H12D 0.9800
C123 H12E 0.9800
C123 H12F 0.9800
C133 C163 1.5421(17)
C133 C143 1.5423(17)
C133 C153 1.5475(16)
C143 C183 1.5358(17)
C143 H14C 0.9900
C143 H14D 0.9900
C153 C173 1.5403(17)
C153 H15C 0.9900
C153 H15D 0.9900
C163 C193 1.5376(17)
C163 H16C 0.9900
C163 H16D 0.9900
C173 C213 1.5250(19)
C173 C203 1.530(2)
C173 H17B 1.0000
C183 C203 1.522(2)
C183 C223 1.529(2)
C183 H18B 1.0000
C193 C223 1.5298(18)
C193 C213 1.5309(18)
C193 H19B 1.0000
C203 H20C 0.9900
C203 H20D 0.9900
C213 H21D 0.9900
C213 H21E 0.9900
C223 H22C 0.9900
C223 H22D 0.9900
B1 F1 1.3842(18)
B1 F2 1.3948(17)
B1 F3 1.3954(17)
B1 F4 1.4018(17)

loop_
_geom_torsion_atom_site_label_1
_geom_torsion_atom_site_label_2
_geom_torsion_atom_site_label_3
_geom_torsion_atom_site_label_4
_geom_torsion
N11 C21 C31 N21 0.09(14)
N21 C11 N11 C21 -0.43(13)
N21 C11 N11 C12 175.21(10)
C31 C21 N11 C11 0.21(14)
C31 C21 N11 C12 -175.50(10)
N11 C11 N21 C31 0.49(13)
N11 C11 N21 C13 -175.39(10)
C21 C31 N21 C11 -0.35(14)
C21 C31 N21 C13 175.59(11)
C11 N11 C12 C62 -85.98(15)
C21 N11 C12 C62 89.00(15)
C11 N11 C12 C22 95.97(14)
C21 N11 C12 C22 -89.06(14)
C62 C12 C22 C32 0.58(18)
N11 C12 C22 C32 178.53(10)
C62 C12 C22 C102 -178.66(11)
N11 C12 C22 C102 -0.71(17)
C12 C22 C32 C42 1.36(18)
C102 C22 C32 C42 -179.38(11)
C22 C32 C42 C52 -2.22(18)
C22 C32 C42 C132 176.20(11)
C32 C42 C52 C62 1.16(18)
C132 C42 C52 C62 -177.28(11)
C42 C52 C62 C12 0.63(18)
C42 C52 C62 C72 -178.70(11)
C22 C12 C62 C52 -1.55(18)
N11 C12 C62 C52 -179.49(11)
C22 C12 C62 C72 177.77(11)
N11 C12 C62 C72 -0.17(17)
C52 C62 C72 C92 -64.61(15)
C12 C62 C72 C92 116.10(14)
C52 C62 C72 C82 59.46(16)
C12 C62 C72 C82 -119.83(13)
C32 C22 C102 C112 -89.25(14)
C12 C22 C102 C112 89.95(14)
C32 C22 C102 C122 33.48(16)
C12 C22 C102 C122 -147.31(12)
C32 C42 C132 C142 0.85(16)
C52 C42 C132 C142 179.24(11)
C32 C42 C132 C162 121.51(12)
C52 C42 C132 C162 -60.11(14)
C32 C42 C132 C152 -118.97(12)
C52 C42 C132 C152 59.42(14)
C42 C132 C142 C192 -179.05(10)
C162 C132 C142 C192 58.59(13)
C152 C132 C142 C192 -58.30(12)
C42 C132 C152 C172 -179.16(9)
C142 C132 C152 C172 58.35(12)
C162 C132 C152 C172 -58.17(12)
C42 C132 C162 C182 178.18(10)
C142 C132 C162 C182 -58.54(13)
C152 C132 C162 C182 58.02(12)
C132 C152 C172 C202 -60.32(13)
C132 C152 C172 C212 59.83(13)
C132 C162 C182 C212 -59.65(12)
C132 C162 C182 C222 60.22(13)
C132 C142 C192 C222 -60.34(13)
C132 C142 C192 C202 60.27(13)
C222 C192 C202 C172 60.44(12)
C142 C192 C202 C172 -60.04(12)
C152 C172 C202 C192 60.20(13)
C212 C172 C202 C192 -60.01(12)
C162 C182 C212 C172 59.86(12)
C222 C182 C212 C172 -60.26(12)
C152 C172 C212 C182 -59.98(13)
C202 C172 C212 C182 60.27(13)
C202 C192 C222 C182 -60.60(12)
C142 C192 C222 C182 59.81(13)
C162 C182 C222 C192 -59.84(13)
C212 C182 C222 C192 60.20(12)
C11 N21 C13 C23 -99.73(14)
C31 N21 C13 C23 85.03(15)
C11 N21 C13 C63 81.62(15)
C31 N21 C13 C63 -93.62(15)
C63 C13 C23 C33 1.18(18)
N21 C13 C23 C33 -177.39(10)
C63 C13 C23 C73 -179.67(11)
N21 C13 C23 C73 1.76(17)
C13 C23 C33 C43 -1.52(18)
C73 C23 C33 C43 179.32(11)
C23 C33 C43 C53 0.37(18)
C23 C33 C43 C133 -179.85(11)
C33 C43 C53 C63 1.22(18)
C133 C43 C53 C63 -178.57(11)
C43 C53 C63 C13 -1.52(18)
C43 C53 C63 C103 175.55(12)
C23 C13 C63 C53 0.28(18)
N21 C13 C63 C53 178.86(11)
C23 C13 C63 C103 -176.81(12)
N21 C13 C63 C103 1.77(17)
C13 C23 C73 C83 -93.71(14)
C33 C23 C73 C83 85.40(14)
C13 C23 C73 C93 142.18(12)
C33 C23 C73 C93 -38.70(16)
C53 C63 C103 C123 35.00(17)
C13 C63 C103 C123 -148.05(12)
C53 C63 C103 C113 -89.56(15)
C13 C63 C103 C113 87.39(14)
C33 C43 C133 C163 114.81(12)
C53 C43 C133 C163 -65.41(14)
C33 C43 C133 C143 -125.30(12)
C53 C43 C133 C143 54.47(15)
C33 C43 C133 C153 -5.36(16)
C53 C43 C133 C153 174.42(11)
C43 C133 C143 C183 -179.03(10)
C163 C133 C143 C183 -57.62(13)
C153 C133 C143 C183 58.01(14)
C43 C133 C153 C173 -178.74(10)
C163 C133 C153 C173 59.01(13)
C143 C133 C153 C173 -57.33(14)
C43 C133 C163 C193 178.36(9)
C143 C133 C163 C193 57.44(12)
C153 C133 C163 C193 -58.35(12)
C133 C153 C173 C213 -60.63(14)
C133 C153 C173 C203 59.20(14)
C133 C143 C183 C203 -60.54(14)
C133 C143 C183 C223 59.49(14)
C133 C163 C193 C223 -59.84(13)
C133 C163 C193 C213 60.26(13)
C223 C183 C203 C173 -59.04(13)
C143 C183 C203 C173 60.37(14)
C213 C173 C203 C183 59.19(13)
C153 C173 C203 C183 -59.86(14)
C203 C173 C213 C193 -59.43(13)
C153 C173 C213 C193 60.05(14)
C223 C193 C213 C173 59.57(14)
C163 C193 C213 C173 -60.41(14)
C203 C183 C223 C193 59.28(13)
C143 C183 C223 C193 -60.20(13)
C213 C193 C223 C183 -59.38(13)
C163 C193 C223 C183 60.72(13)
